data_7039934
loop_
_publ_author_name
'Brady, Michael'
'Piombo, Sebastian D.'
'Hu, Chunhua'
'Buccella, Daniela'

_publ_section_title
;
 Structural and spectroscopic insight into the metal binding properties of
 the o-aminophenol-N,N,O-triacetic acid (APTRA) chelator: implications for
 design of metal indicators.
;
_journal_issue 31
_journal_name_full 'Dalton transactions (Cambridge, England : 2003)'
_journal_page_first 12458
_journal_page_last 12464
_journal_paper_doi 10.1039/c6dt01557c
_journal_volume 45
_journal_year 2016
_chemical_formula_sum 'C28 H52 N2 O28 Zn3'
_chemical_formula_weight 1060.82
_space_group_crystal_system monoclinic
_space_group_IT_number 14
_space_group_name_Hall '-P 2yn'
_space_group_name_H-M_alt 'P 1 21/n 1'
_symmetry_space_group_name_Hall '-P 2yn'
_symmetry_space_group_name_H-M 'P 1 21/n 1'
_atom_sites_solution_hydrogens mixed
_audit_creation_method SHELXL-2014/7
_audit_update_record
;
2016-04-15 deposited with the CCDC.
2016-07-05 downloaded from the CCDC.
;
_cell_angle_alpha 90
_cell_angle_beta 90.0021(6)
_cell_angle_gamma 90
_cell_formula_units_Z 4
_cell_length_a 9.2960(3)
_cell_length_b 18.4231(7)
_cell_length_c 24.4820(9)
_cell_measurement_reflns_used 9990
_cell_measurement_temperature 100(2)
_cell_measurement_theta_max 28.29
_cell_measurement_theta_min 2.34
_cell_volume 4192.8(3)
_computing_cell_refinement 'Bruker SAINT'
_computing_data_collection 'Bruker APEX2'
_computing_data_reduction 'Bruker SAINT'
_computing_structure_refinement 'SHELXL-2014/7 (Sheldrick, 2014)'
_computing_structure_solution 'SHELXT (Sheldrick 2014)'
_diffrn_ambient_temperature 100(2)
_diffrn_measured_fraction_theta_full 1.000
_diffrn_measured_fraction_theta_max 1.000
_diffrn_measurement_device_type 'Bruker APEX-II CCD'
_diffrn_measurement_method '\w scans'
_diffrn_radiation_monochromator graphite
_diffrn_radiation_source 'sealed tube'
_diffrn_radiation_type MoK\a
_diffrn_radiation_wavelength 0.71073
_diffrn_reflns_av_R_equivalents 0.0313
_diffrn_reflns_av_unetI/netI 0.0241
_diffrn_reflns_Laue_measured_fraction_full 1.000
_diffrn_reflns_Laue_measured_fraction_max 1.000
_diffrn_reflns_limit_h_max 12
_diffrn_reflns_limit_h_min -12
_diffrn_reflns_limit_k_max 24
_diffrn_reflns_limit_k_min -24
_diffrn_reflns_limit_l_max 32
_diffrn_reflns_limit_l_min -32
_diffrn_reflns_number 59215
_diffrn_reflns_point_group_measured_fraction_full 1.000
_diffrn_reflns_point_group_measured_fraction_max 1.000
_diffrn_reflns_theta_full 25.242
_diffrn_reflns_theta_max 28.305
_diffrn_reflns_theta_min 1.383
_exptl_absorpt_coefficient_mu 1.802
_exptl_absorpt_correction_T_max 0.7457
_exptl_absorpt_correction_T_min 0.6456
_exptl_absorpt_correction_type multi-scan
_exptl_absorpt_process_details SADABS
_exptl_crystal_colour colourless
_exptl_crystal_density_diffrn 1.681
_exptl_crystal_description plate
_exptl_crystal_F_000 2192
_exptl_crystal_size_max 0.350
_exptl_crystal_size_mid 0.150
_exptl_crystal_size_min 0.040
_refine_diff_density_max 1.919
_refine_diff_density_min -1.484
_refine_diff_density_rms 0.109
_refine_ls_extinction_method none
_refine_ls_goodness_of_fit_ref 1.053
_refine_ls_hydrogen_treatment mixed
_refine_ls_matrix_type full
_refine_ls_number_parameters 612
_refine_ls_number_reflns 10445
_refine_ls_number_restraints 88
_refine_ls_restrained_S_all 1.065
_refine_ls_R_factor_all 0.0513
_refine_ls_R_factor_gt 0.0428
_refine_ls_shift/su_max 0.000
_refine_ls_shift/su_mean 0.000
_refine_ls_structure_factor_coef Fsqd
_refine_ls_weighting_details 'w=1/[\s^2^(Fo^2^)+(0.0654P)^2^+7.1282P] where P=(Fo^2^+2Fc^2^)/3'
_refine_ls_weighting_scheme calc
_refine_ls_wR_factor_gt 0.1188
_refine_ls_wR_factor_ref 0.1241
_reflns_Friedel_coverage 0.000
_reflns_number_gt 8800
_reflns_number_total 10445
_reflns_threshold_expression 'I > 2\s(I)'
_cod_data_source_file c6dt01557c2.cif
_cod_data_source_block 15dab2h_P21n
_cod_depositor_comments 'Adding full bibliography for 7039931--7039934.cif.'
_cod_database_code 7039934
_shelx_shelxl_version_number 2014/7
_shelx_space_group_comment
;
The symmetry employed for this shelxl refinement is uniquely defined
by the following loop, which should always be used as a source of
symmetry information in preference to the above space-group names.
They are only intended as comments.
;
_shelx_estimated_absorpt_t_min 0.571
_shelx_estimated_absorpt_t_max 0.931

loop_
_space_group_symop_operation_xyz
'x, y, z'
'-x+1/2, y+1/2, -z+1/2'
'-x, -y, -z'
'x-1/2, -y-1/2, z-1/2'

loop_
_atom_site_label
_atom_site_type_symbol
_atom_site_fract_x
_atom_site_fract_y
_atom_site_fract_z
_atom_site_U_iso_or_equiv
_atom_site_adp_type
_atom_site_occupancy
_atom_site_site_symmetry_order
_atom_site_calc_flag
_atom_site_refinement_flags_posn
_atom_site_refinement_flags_adp
_atom_site_refinement_flags_occupancy
_atom_site_disorder_assembly
_atom_site_disorder_group
Zn1 Zn 0.85841(9) 0.20081(4) 0.48608(2) 0.01636(14) Uani 1 1 d . . . . .
Zn2 Zn 0.35822(9) 0.29882(4) 0.51766(2) 0.01581(14) Uani 1 1 d . . . . .
O1 O 0.9848(5) 0.1057(2) 0.46086(16) 0.0204(9) Uani 1 1 d . . . . .
O2 O 1.0715(5) 0.2260(2) 0.49685(16) 0.0210(9) Uani 1 1 d . . . . .
O3 O 1.3057(6) 0.1974(3) 0.48925(17) 0.0237(10) Uani 1 1 d . U . . .
O4 O 0.8020(5) 0.1561(2) 0.55942(14) 0.0212(9) Uani 1 1 d . . . . .
O5 O 0.6387(6) 0.0900(2) 0.60376(15) 0.0215(9) Uani 1 1 d . . . . .
O6 O 0.8302(5) 0.2280(2) 0.40476(15) 0.0207(9) Uani 1 1 d . . . . .
O7 O 0.6525(6) 0.2385(2) 0.34197(15) 0.0255(10) Uani 1 1 d . . . . .
O8 O 0.4813(5) 0.3951(2) 0.54092(16) 0.0189(9) Uani 1 1 d . U . . .
O9 O 0.5728(5) 0.2729(2) 0.50584(17) 0.0216(9) Uani 1 1 d . . . . .
O10 O 0.8028(5) 0.3021(2) 0.51264(16) 0.0183(9) Uani 1 1 d . . . . .
O11 O 0.3257(6) 0.2724(2) 0.59828(15) 0.0220(9) Uani 1 1 d . . . . .
O12 O 0.1570(6) 0.2618(2) 0.66056(15) 0.0234(9) Uani 1 1 d . . . . .
O13 O 0.3009(5) 0.3428(2) 0.44334(14) 0.0186(8) Uani 1 1 d . . . . .
O14 O 0.1366(7) 0.4095(2) 0.39948(16) 0.0244(9) Uani 1 1 d D . . . .
N1 N 0.6946(6) 0.1184(3) 0.45933(18) 0.0167(11) Uani 1 1 d . . . . .
N2 N 0.1928(6) 0.3818(3) 0.54444(17) 0.0147(10) Uani 1 1 d . . . . .
C1 C 0.9127(7) 0.0475(3) 0.4397(2) 0.0169(11) Uani 1 1 d . . . . .
C2 C 0.7632(7) 0.0523(3) 0.4380(2) 0.0164(12) Uani 1 1 d . . . . .
C3 C 0.6821(8) -0.0068(4) 0.4187(2) 0.0243(15) Uani 1 1 d . U . . .
H3 H 0.5800 -0.0041 0.4183 0.029 Uiso 1 1 calc R U . . .
C4 C 0.7502(9) -0.0683(4) 0.4004(3) 0.0263(15) Uani 1 1 d . . . . .
H4 H 0.6950 -0.1083 0.3878 0.032 Uiso 1 1 calc R U . . .
C5 C 0.8971(9) -0.0720(3) 0.4001(3) 0.0260(15) Uani 1 1 d . . . . .
H5 H 0.9435 -0.1142 0.3864 0.031 Uiso 1 1 calc R U . . .
C6 C 0.9813(8) -0.0132(3) 0.4204(2) 0.0183(12) Uani 1 1 d . . . . .
H6 H 1.0834 -0.0160 0.4204 0.022 Uiso 1 1 calc R U . . .
C7 C 1.1384(8) 0.1095(3) 0.4608(2) 0.0180(8) Uani 1 1 d . U . . .
H7A H 1.1770 0.1047 0.4233 0.022 Uiso 1 1 calc R U . . .
H7B H 1.1805 0.0710 0.4840 0.022 Uiso 1 1 calc R U . . .
C8 C 1.1698(7) 0.1845(3) 0.4841(2) 0.0180(8) Uani 1 1 d . . . . .
C9 C 0.6909(7) 0.1167(3) 0.5615(2) 0.0187(12) Uani 1 1 d . . . . .
C10 C 0.6096(7) 0.1031(3) 0.5087(2) 0.0209(13) Uani 1 1 d . . . . .
H10A H 0.5784 0.0517 0.5079 0.025 Uiso 1 1 calc R U . . .
H10B H 0.5222 0.1338 0.5083 0.025 Uiso 1 1 calc R U . . .
C11 C 0.7034(7) 0.2106(3) 0.3850(2) 0.0191(12) Uani 1 1 d . . . . .
C12 C 0.6120(7) 0.1567(3) 0.4151(2) 0.0177(12) Uani 1 1 d . . . . .
H12A H 0.5745 0.1203 0.3889 0.021 Uiso 1 1 calc R U . . .
H12B H 0.5287 0.1821 0.4315 0.021 Uiso 1 1 calc R U . . .
C13 C 0.4138(7) 0.4545(3) 0.5617(2) 0.0154(11) Uani 1 1 d . . . . .
C14 C 0.4820(8) 0.5190(3) 0.5787(2) 0.0209(13) Uani 1 1 d . . . . .
H14 H 0.5838 0.5230 0.5772 0.025 Uiso 1 1 calc R U . . .
C15 C 0.4020(7) 0.5752(4) 0.5972(3) 0.0220(13) Uani 1 1 d . U . . .
H15 H 0.4483 0.6185 0.6087 0.026 Uiso 1 1 calc R U . . .
C16 C 0.2508(8) 0.5703(3) 0.5995(2) 0.0186(12) Uani 1 1 d . . . . .
H16 H 0.1951 0.6099 0.6125 0.022 Uiso 1 1 calc R U . . .
C17 C 0.1839(7) 0.5063(3) 0.5822(2) 0.0133(11) Uani 1 1 d . . . . .
H17 H 0.0821 0.5028 0.5840 0.016 Uiso 1 1 calc R U . . .
C18 C 0.2623(7) 0.4477(3) 0.5627(2) 0.0152(12) Uani 1 1 d . . . . .
C19 C 0.6345(8) 0.3900(3) 0.5410(2) 0.0177(10) Uani 1 1 d . . . . .
H19A H 0.6720 0.3948 0.5787 0.021 Uiso 1 1 calc R U . . .
H19B H 0.6769 0.4290 0.5184 0.021 Uiso 1 1 calc R U . . .
C20 C 0.6733(8) 0.3158(3) 0.5176(2) 0.0162(10) Uani 1 1 d . . . . .
C21 C 0.1151(8) 0.3445(3) 0.5886(2) 0.0203(13) Uani 1 1 d . . . . .
H21A H 0.0298 0.3199 0.5730 0.024 Uiso 1 1 calc R U . . .
H21B H 0.0806 0.3811 0.6152 0.024 Uiso 1 1 calc R U . . .
C22 C 0.2082(7) 0.2879(3) 0.6188(2) 0.0188(12) Uani 1 1 d . . . . .
C23 C 0.1056(7) 0.3967(3) 0.49470(19) 0.0169(11) Uani 1 1 d . . . . .
H23A H 0.0738 0.4480 0.4954 0.020 Uiso 1 1 calc R U . . .
H23B H 0.0186 0.3658 0.4954 0.020 Uiso 1 1 calc R U . . .
C24 C 0.1870(7) 0.3828(3) 0.4420(2) 0.0184(12) Uani 1 1 d . . . . .
Zn3 Zn 0.01019(4) 0.30413(2) 0.25178(4) 0.02442(10) Uani 1 1 d . . . . .
O15 O 0.2319(3) 0.31974(14) 0.2515(3) 0.0308(5) Uani 1 1 d D . . . .
H15A H 0.287(5) 0.316(3) 0.2785(15) 0.046 Uiso 1 1 d D U . . .
H15B H 0.254(5) 0.2858(14) 0.2297(13) 0.046 Uiso 1 1 d D U . . .
O16 O 0.0313(3) 0.19103(12) 0.25018(19) 0.0281(5) Uani 1 1 d D . . . .
H16A H -0.046(3) 0.168(2) 0.2439(19) 0.042 Uiso 1 1 d D U . . .
H16B H 0.051(5) 0.182(3) 0.2831(8) 0.042 Uiso 1 1 d D U . . .
O17 O -0.2134(2) 0.29671(12) 0.2510(2) 0.0193(4) Uani 1 1 d D . . . .
H17A H -0.244(6) 0.267(2) 0.2736(13) 0.029 Uiso 1 1 d D U . . .
H17B H -0.261(5) 0.294(2) 0.2224(13) 0.029 Uiso 1 1 d D U . . .
O18 O -0.0144(3) 0.41523(15) 0.2521(2) 0.0474(8) Uani 1 1 d . . . . .
H18A H -0.0971 0.4327 0.2493 0.071 Uiso 1 1 d R U . . .
H18B H 0.0335 0.4441 0.2728 0.071 Uiso 1 1 d DR U . . .
O19 O 0.0143(7) 0.3017(3) 0.16705(16) 0.0294(11) Uani 1 1 d D . . . .
H19C H 0.057(6) 0.335(2) 0.1507(19) 0.044 Uiso 1 1 d D U . . .
H19D H -0.037(7) 0.280(3) 0.1439(18) 0.044 Uiso 1 1 d D U . . .
O20 O 0.0180(6) 0.2998(3) 0.33623(16) 0.0285(11) Uani 1 1 d D . . . .
H20A H 0.012(6) 0.3439(8) 0.343(2) 0.043 Uiso 1 1 d D U . . .
H20B H -0.043(6) 0.276(3) 0.354(2) 0.043 Uiso 1 1 d D U . . .
O21 O 0.3658(7) 0.2678(3) 0.34406(19) 0.0340(12) Uani 1 1 d D . . . .
H21C H 0.452(3) 0.254(4) 0.345(3) 0.051 Uiso 1 1 d D U . . .
H21D H 0.355(7) 0.294(3) 0.3721(16) 0.051 Uiso 1 1 d D U . . .
O22 O 0.3665(6) 0.2699(3) 0.15885(16) 0.0270(10) Uani 1 1 d D . . . .
H22A H 0.4563(13) 0.268(4) 0.157(2) 0.040 Uiso 1 1 d D U . . .
H22B H 0.335(5) 0.2817(16) 0.1281(11) 0.040 Uiso 1 1 d D U . . .
O23 O 0.2051(9) 0.1391(3) 0.3315(2) 0.056(2) Uani 1 1 d D . . . .
H23C H 0.266(5) 0.169(3) 0.343(3) 0.083 Uiso 1 1 d D U . . .
H23D H 0.251(6) 0.1043(15) 0.318(3) 0.083 Uiso 1 1 d D U . . .
O24 O 0.2160(9) 0.1402(3) 0.17061(19) 0.055(2) Uani 1 1 d . . . . .
H24A H 0.2730 0.1704 0.1564 0.083 Uiso 1 1 d DR U . . .
H24B H 0.1717 0.1629 0.1950 0.083 Uiso 1 1 d DR U . . .
O25 O 0.2086(13) 0.4998(3) 0.3107(2) 0.091(3) Uani 1 1 d D U . . .
H25A H 0.1820 0.4752 0.3381 0.137 Uiso 1 1 d DR U . . .
H25B H 0.2079 0.5437 0.3200 0.137 Uiso 1 1 d DR U . . .
O26 O 0.2039(12) 0.5012(3) 0.1924(2) 0.085(3) Uani 1 1 d . U . . .
H26A H 0.1676 0.4642 0.1755 0.128 Uiso 1 1 d DR U . . .
H26B H 0.2179 0.4923 0.2261 0.128 Uiso 1 1 d DR U . . .
O27 O 0.6837(11) 0.6096(4) 0.2851(3) 0.030(2) Uani 0.564(9) 1 d . . P A 1
O28 O 0.7560(12) 0.4854(4) 0.2206(3) 0.038(3) Uani 0.564(9) 1 d . . P A 1
C25 C 0.6186(13) 0.5388(5) 0.2935(4) 0.0254(13) Uani 0.564(9) 1 d . U P A 1
H25C H 0.5209 0.5452 0.3088 0.030 Uiso 0.564(9) 1 calc R U P A 1
H25D H 0.6764 0.5112 0.3203 0.030 Uiso 0.564(9) 1 calc R U P A 1
C26 C 0.6093(14) 0.4974(5) 0.2422(4) 0.0254(13) Uani 0.564(9) 1 d . . P A 1
H26C H 0.5513 0.5246 0.2152 0.030 Uiso 0.564(9) 1 calc R U P A 1
H26D H 0.5618 0.4501 0.2490 0.030 Uiso 0.564(9) 1 calc R U P A 1
C27 C 0.8120(13) 0.5542(5) 0.2089(4) 0.0254(13) Uani 0.564(9) 1 d . . P A 1
H27A H 0.7480 0.5795 0.1828 0.030 Uiso 0.564(9) 1 calc R U P A 1
H27B H 0.9078 0.5490 0.1917 0.030 Uiso 0.564(9) 1 calc R U P A 1
C28 C 0.8259(16) 0.6002(6) 0.2621(4) 0.0254(13) Uani 0.564(9) 1 d . . P A 1
H28A H 0.8890 0.5750 0.2886 0.030 Uiso 0.564(9) 1 calc R U P A 1
H28B H 0.8687 0.6481 0.2536 0.030 Uiso 0.564(9) 1 calc R U P A 1
O27' O 0.6890(16) 0.6073(7) 0.2153(5) 0.050(4) Uani 0.436(9) 1 d . . P A 2
O28' O 0.7476(14) 0.4880(7) 0.2787(5) 0.045(3) Uani 0.436(9) 1 d . . P A 2
C25' C 0.825(3) 0.5984(13) 0.2412(10) 0.056(3) Uani 0.436(9) 1 d . U P A 2
H25E H 0.8904 0.5734 0.2156 0.067 Uiso 0.436(9) 1 calc R U P A 2
H25F H 0.8655 0.6470 0.2487 0.067 Uiso 0.436(9) 1 calc R U P A 2
C26' C 0.820(2) 0.5601(11) 0.2892(7) 0.056(3) Uani 0.436(9) 1 d . . P A 2
H26E H 0.7665 0.5877 0.3172 0.067 Uiso 0.436(9) 1 calc R U P A 2
H26F H 0.9194 0.5520 0.3029 0.067 Uiso 0.436(9) 1 calc R U P A 2
C27' C 0.613(3) 0.4909(12) 0.2572(9) 0.056(3) Uani 0.436(9) 1 d . . P A 2
H27C H 0.5441 0.5106 0.2843 0.067 Uiso 0.436(9) 1 calc R U P A 2
H27D H 0.5803 0.4418 0.2463 0.067 Uiso 0.436(9) 1 calc R U P A 2
C28' C 0.622(3) 0.5455(11) 0.2025(7) 0.056(3) Uani 0.436(9) 1 d . . P A 2
H28C H 0.6747 0.5206 0.1727 0.067 Uiso 0.436(9) 1 calc R U P A 2
H28D H 0.5236 0.5564 0.1893 0.067 Uiso 0.436(9) 1 calc R U P A 2

loop_
_atom_site_aniso_label
_atom_site_aniso_U_11
_atom_site_aniso_U_22
_atom_site_aniso_U_33
_atom_site_aniso_U_23
_atom_site_aniso_U_13
_atom_site_aniso_U_12
Zn1 0.0075(3) 0.0112(3) 0.0305(3) -0.0042(2) -0.0001(3) 0.0003(3)
Zn2 0.0069(3) 0.0114(3) 0.0291(3) -0.0032(2) 0.0007(3) 0.0004(3)
O1 0.009(2) 0.0127(19) 0.039(2) -0.0107(15) -0.0001(17) -0.0058(18)
O2 0.011(2) 0.014(2) 0.038(2) -0.0030(15) 0.0026(18) -0.0001(19)
O3 0.012(2) 0.021(2) 0.038(2) -0.0024(16) 0.0018(17) 0.0004(18)
O4 0.015(2) 0.018(2) 0.0308(19) -0.0040(14) -0.0005(17) 0.0019(19)
O5 0.015(2) 0.023(2) 0.0267(17) 0.0017(14) 0.0017(19) -0.003(2)
O6 0.006(2) 0.019(2) 0.0371(19) 0.0003(15) -0.0047(16) -0.0070(17)
O7 0.013(2) 0.031(2) 0.0318(19) 0.0031(15) -0.0010(18) 0.002(2)
O8 0.005(2) 0.0132(18) 0.0380(19) -0.0043(14) 0.0027(16) -0.0037(17)
O9 0.008(2) 0.0127(19) 0.045(2) -0.0081(15) 0.0026(18) 0.0019(18)
O10 0.0038(19) 0.0071(17) 0.044(2) -0.0075(15) 0.0041(16) 0.0003(15)
O11 0.019(3) 0.018(2) 0.0290(18) -0.0003(14) -0.0010(17) -0.0026(19)
O12 0.015(2) 0.028(2) 0.0275(18) 0.0003(14) -0.0021(17) -0.002(2)
O13 0.009(2) 0.018(2) 0.0293(18) -0.0031(14) 0.0027(16) 0.0038(18)
O14 0.022(3) 0.018(2) 0.0323(18) -0.0022(14) 0.000(2) -0.001(2)
N1 0.013(3) 0.009(2) 0.028(2) -0.0005(16) -0.0035(18) 0.0039(19)
N2 0.006(2) 0.017(2) 0.021(2) -0.0032(16) -0.0030(17) 0.0042(18)
C1 0.014(3) 0.012(3) 0.025(2) -0.0022(19) -0.001(2) -0.005(2)
C2 0.010(3) 0.014(3) 0.025(3) -0.0023(18) 0.002(2) 0.001(3)
C3 0.019(3) 0.032(3) 0.022(2) -0.0013(19) -0.001(2) -0.010(2)
C4 0.024(4) 0.020(3) 0.035(3) -0.006(2) -0.004(3) -0.006(3)
C5 0.031(4) 0.011(2) 0.035(3) -0.011(2) -0.006(2) 0.001(2)
C6 0.013(3) 0.010(2) 0.032(3) -0.0054(18) -0.001(2) -0.006(2)
C7 0.0057(18) 0.0175(19) 0.0307(17) -0.0059(13) -0.0023(15) -0.0036(16)
C8 0.0057(18) 0.0175(19) 0.0307(17) -0.0059(13) -0.0023(15) -0.0036(16)
C9 0.015(3) 0.010(2) 0.031(2) -0.0090(18) -0.009(2) 0.005(2)
C10 0.012(3) 0.018(3) 0.033(3) -0.004(2) 0.002(2) -0.002(2)
C11 0.013(3) 0.019(3) 0.026(2) -0.0016(19) -0.003(2) 0.008(2)
C12 0.005(3) 0.015(2) 0.032(2) -0.0004(18) -0.004(2) -0.002(2)
C13 0.010(3) 0.014(3) 0.023(2) -0.0029(19) 0.001(2) -0.001(2)
C14 0.012(3) 0.021(3) 0.029(3) -0.008(2) 0.002(2) -0.009(2)
C15 0.008(3) 0.022(2) 0.036(3) -0.007(2) 0.002(2) -0.004(2)
C16 0.015(3) 0.009(2) 0.032(3) -0.0064(19) 0.004(2) -0.002(2)
C17 0.007(2) 0.005(2) 0.028(2) -0.0010(16) -0.0001(19) -0.0020(18)
C18 0.013(3) 0.010(3) 0.022(3) -0.0016(17) 0.003(2) 0.002(3)
C19 0.006(2) 0.010(2) 0.038(2) -0.0039(16) -0.0003(19) -0.0028(18)
C20 0.016(2) 0.0076(19) 0.025(2) 0.0027(15) -0.0033(18) 0.0032(18)
C21 0.017(4) 0.013(2) 0.031(2) -0.0020(18) 0.002(2) -0.001(2)
C22 0.012(3) 0.014(3) 0.030(3) -0.0039(18) -0.008(2) 0.003(2)
C23 0.007(3) 0.019(3) 0.024(2) -0.0045(19) -0.001(2) 0.003(2)
C24 0.010(3) 0.015(3) 0.031(2) -0.0002(19) -0.008(2) -0.002(2)
Zn3 0.01678(17) 0.02071(18) 0.0358(2) -0.0009(4) -0.0021(4) -0.00185(12)
O15 0.0185(11) 0.0337(13) 0.0402(15) -0.006(3) -0.001(3) 0.0000(9)
O16 0.0282(12) 0.0216(11) 0.0344(14) 0.001(2) -0.014(2) -0.0006(9)
O17 0.0120(9) 0.0254(11) 0.0205(11) -0.001(2) 0.008(2) -0.0045(7)
O18 0.0301(13) 0.0234(13) 0.089(3) -0.005(3) -0.006(4) -0.0019(10)
O19 0.025(3) 0.026(2) 0.037(2) 0.0095(18) -0.0058(19) -0.009(2)
O20 0.021(3) 0.032(2) 0.033(2) -0.0068(18) 0.0089(18) -0.014(2)
O21 0.015(3) 0.045(3) 0.042(2) -0.0118(19) -0.002(2) 0.003(3)
O22 0.016(3) 0.035(3) 0.0297(19) 0.0119(16) 0.0022(19) 0.010(2)
O23 0.084(6) 0.035(3) 0.048(3) 0.000(2) -0.027(3) -0.009(3)
O24 0.088(6) 0.034(3) 0.045(3) -0.006(2) 0.019(3) -0.012(4)
O25 0.161(8) 0.059(4) 0.053(3) 0.009(3) 0.018(4) -0.022(5)
O26 0.144(7) 0.043(3) 0.068(4) -0.022(3) -0.001(4) -0.004(4)
O27 0.043(6) 0.019(4) 0.030(3) -0.001(3) 0.006(3) -0.002(4)
O28 0.063(7) 0.015(3) 0.036(4) -0.001(3) -0.009(4) 0.011(4)
C25 0.029(2) 0.0178(19) 0.029(2) 0.0021(16) 0.0000(19) -0.0006(17)
C26 0.029(2) 0.0178(19) 0.029(2) 0.0021(16) 0.0000(19) -0.0006(17)
C27 0.029(2) 0.0178(19) 0.029(2) 0.0021(16) 0.0000(19) -0.0006(17)
C28 0.029(2) 0.0178(19) 0.029(2) 0.0021(16) 0.0000(19) -0.0006(17)
O27' 0.030(7) 0.043(7) 0.076(8) 0.013(6) -0.002(6) 0.019(6)
O28' 0.021(6) 0.049(7) 0.066(8) 0.006(5) -0.002(5) -0.002(5)
C25' 0.050(5) 0.058(5) 0.061(4) 0.004(3) -0.005(4) 0.006(4)
C26' 0.050(5) 0.058(5) 0.061(4) 0.004(3) -0.005(4) 0.006(4)
C27' 0.050(5) 0.058(5) 0.061(4) 0.004(3) -0.005(4) 0.006(4)
C28' 0.050(5) 0.058(5) 0.061(4) 0.004(3) -0.005(4) 0.006(4)

loop_
_atom_type_symbol
_atom_type_description
_atom_type_scat_dispersion_real
_atom_type_scat_dispersion_imag
_atom_type_scat_source
C C 0.0033 0.0016 'International Tables Vol C Tables 4.2.6.8 and 6.1.1.4'
H H 0.0000 0.0000 'International Tables Vol C Tables 4.2.6.8 and 6.1.1.4'
N N 0.0061 0.0033 'International Tables Vol C Tables 4.2.6.8 and 6.1.1.4'
O O 0.0106 0.0060 'International Tables Vol C Tables 4.2.6.8 and 6.1.1.4'
Zn Zn 0.2839 1.4301 'International Tables Vol C Tables 4.2.6.8 and 6.1.1.4'

loop_
_geom_angle_atom_site_label_1
_geom_angle_atom_site_label_2
_geom_angle_atom_site_label_3
_geom_angle
_geom_angle_site_symmetry_1
_geom_angle_site_symmetry_3
O10 Zn1 O4 91.34(16) . .
O10 Zn1 O2 89.83(18) . .
O4 Zn1 O2 103.05(18) . .
O10 Zn1 O6 93.07(17) . .
O4 Zn1 O6 155.52(19) . .
O2 Zn1 O6 101.02(18) . .
O10 Zn1 O1 162.36(19) . .
O4 Zn1 O1 93.59(16) . .
O2 Zn1 O1 72.56(17) . .
O6 Zn1 O1 89.43(16) . .
O10 Zn1 N1 122.58(19) . .
O4 Zn1 N1 79.04(17) . .
O2 Zn1 N1 147.58(18) . .
O6 Zn1 N1 78.31(16) . .
O1 Zn1 N1 75.02(18) . .
O3 Zn2 O11 94.28(16) 1_455 .
O3 Zn2 O13 89.83(17) 1_455 .
O11 Zn2 O13 154.49(19) . .
O3 Zn2 O9 88.37(19) 1_455 .
O11 Zn2 O9 102.78(19) . .
O13 Zn2 O9 102.49(16) . .
O3 Zn2 O8 162.0(2) 1_455 .
O11 Zn2 O8 91.10(16) . .
O13 Zn2 O8 92.66(16) . .
O9 Zn2 O8 73.73(17) . .
O3 Zn2 N2 123.4(2) 1_455 .
O11 Zn2 N2 77.39(18) . .
O13 Zn2 N2 79.35(15) . .
O9 Zn2 N2 148.20(18) . .
O8 Zn2 N2 74.47(18) . .
C1 O1 C7 121.8(5) . .
C1 O1 Zn1 118.0(4) . .
C7 O1 Zn1 119.7(4) . .
C8 O2 Zn1 122.9(4) . .
C8 O3 Zn2 115.7(4) . 1_655
C9 O4 Zn1 118.5(4) . .
C11 O6 Zn1 114.2(4) . .
C13 O8 C19 120.9(5) . .
C13 O8 Zn2 120.5(4) . .
C19 O8 Zn2 118.0(4) . .
C20 O9 Zn2 122.6(4) . .
C20 O10 Zn1 117.7(4) . .
C22 O11 Zn2 117.8(4) . .
C24 O13 Zn2 117.3(3) . .
C2 N1 C10 111.4(4) . .
C2 N1 C12 110.8(4) . .
C10 N1 C12 114.0(5) . .
C2 N1 Zn1 111.7(4) . .
C10 N1 Zn1 104.7(3) . .
C12 N1 Zn1 103.8(3) . .
C18 N2 C21 112.6(4) . .
C18 N2 C23 109.9(4) . .
C21 N2 C23 114.8(5) . .
C18 N2 Zn2 110.7(4) . .
C21 N2 Zn2 103.4(3) . .
C23 N2 Zn2 104.9(3) . .
O1 C1 C6 122.8(6) . .
O1 C1 C2 116.8(6) . .
C6 C1 C2 120.4(6) . .
C1 C2 C3 119.7(6) . .
C1 C2 N1 118.4(6) . .
C3 C2 N1 121.9(6) . .
C4 C3 C2 120.1(7) . .
C4 C3 H3 120.0 . .
C2 C3 H3 120.0 . .
C5 C4 C3 120.2(7) . .
C5 C4 H4 119.9 . .
C3 C4 H4 119.9 . .
C4 C5 C6 120.6(7) . .
C4 C5 H5 119.7 . .
C6 C5 H5 119.7 . .
C1 C6 C5 118.9(6) . .
C1 C6 H6 120.5 . .
C5 C6 H6 120.5 . .
O1 C7 C8 103.6(5) . .
O1 C7 H7A 111.0 . .
C8 C7 H7A 111.0 . .
O1 C7 H7B 111.0 . .
C8 C7 H7B 111.0 . .
H7A C7 H7B 109.0 . .
O2 C8 O3 125.9(6) . .
O2 C8 C7 121.1(6) . .
O3 C8 C7 113.1(6) . .
O5 C9 O4 125.4(5) . .
O5 C9 C10 116.6(6) . .
O4 C9 C10 117.9(5) . .
N1 C10 C9 113.6(5) . .
N1 C10 H10A 108.8 . .
C9 C10 H10A 108.8 . .
N1 C10 H10B 108.8 . .
C9 C10 H10B 108.8 . .
H10A C10 H10B 107.7 . .
O7 C11 O6 123.0(6) . .
O7 C11 C12 117.8(6) . .
O6 C11 C12 119.2(5) . .
C11 C12 N1 112.0(5) . .
C11 C12 H12A 109.2 . .
N1 C12 H12A 109.2 . .
C11 C12 H12B 109.2 . .
N1 C12 H12B 109.2 . .
H12A C12 H12B 107.9 . .
O8 C13 C14 125.5(6) . .
O8 C13 C18 113.3(6) . .
C14 C13 C18 121.1(6) . .
C15 C14 C13 119.8(6) . .
C15 C14 H14 120.1 . .
C13 C14 H14 120.1 . .
C14 C15 C16 120.8(6) . .
C14 C15 H15 119.6 . .
C16 C15 H15 119.6 . .
C17 C16 C15 119.0(6) . .
C17 C16 H16 120.5 . .
C15 C16 H16 120.5 . .
C18 C17 C16 121.8(6) . .
C18 C17 H17 119.1 . .
C16 C17 H17 119.1 . .
C17 C18 C13 117.5(6) . .
C17 C18 N2 121.7(5) . .
C13 C18 N2 120.9(6) . .
O8 C19 C20 107.1(5) . .
O8 C19 H19A 110.3 . .
C20 C19 H19A 110.3 . .
O8 C19 H19B 110.3 . .
C20 C19 H19B 110.3 . .
H19A C19 H19B 108.5 . .
O10 C20 O9 124.9(5) . .
O10 C20 C19 116.7(6) . .
O9 C20 C19 118.3(6) . .
N2 C21 C22 113.1(5) . .
N2 C21 H21A 109.0 . .
C22 C21 H21A 109.0 . .
N2 C21 H21B 109.0 . .
C22 C21 H21B 109.0 . .
H21A C21 H21B 107.8 . .
O12 C22 O11 126.2(6) . .
O12 C22 C21 116.6(6) . .
O11 C22 C21 117.1(5) . .
N2 C23 C24 113.1(5) . .
N2 C23 H23A 109.0 . .
C24 C23 H23A 109.0 . .
N2 C23 H23B 109.0 . .
C24 C23 H23B 109.0 . .
H23A C23 H23B 107.8 . .
O14 C24 O13 123.7(6) . .
O14 C24 C23 117.2(6) . .
O13 C24 C23 119.0(4) . .
O18 Zn3 O20 92.2(2) . .
O18 Zn3 O19 91.5(2) . .
O20 Zn3 O19 175.41(11) . .
O18 Zn3 O15 88.43(10) . .
O20 Zn3 O15 88.5(3) . .
O19 Zn3 O15 88.9(3) . .
O18 Zn3 O17 87.39(10) . .
O20 Zn3 O17 92.4(2) . .
O19 Zn3 O17 90.4(2) . .
O15 Zn3 O17 175.76(10) . .
O18 Zn3 O16 178.66(16) . .
O20 Zn3 O16 88.70(19) . .
O19 Zn3 O16 87.60(19) . .
O15 Zn3 O16 92.56(10) . .
O17 Zn3 O16 91.60(9) . .
Zn3 O15 H15A 126(4) . .
Zn3 O15 H15B 98(3) . .
H15A O15 H15B 106(2) . .
Zn3 O16 H16A 114(3) . .
Zn3 O16 H16B 101(4) . .
H16A O16 H16B 105(2) . .
Zn3 O17 H17A 112(4) . .
Zn3 O17 H17B 123(4) . .
H17A O17 H17B 110(2) . .
Zn3 O18 H18A 119.0 . .
Zn3 O18 H18B 124.0 . .
H18A O18 H18B 106.6 . .
Zn3 O19 H19C 118(4) . .
Zn3 O19 H19D 132(4) . .
H19C O19 H19D 107(2) . .
Zn3 O20 H20A 100(4) . .
Zn3 O20 H20B 121(5) . .
H20A O20 H20B 110(3) . .
H21C O21 H21D 106(2) . .
H22A O22 H22B 107(2) . .
H23C O23 H23D 108(3) . .
H24A O24 H24B 105.9 . .
H25A O25 H25B 107.3 . .
H26A O26 H26B 111.9 . .
C28 O27 C25 109.2(8) . .
C27 O28 C26 106.3(8) . .
O27 C25 C26 111.7(8) . .
O27 C25 H25C 109.3 . .
C26 C25 H25C 109.3 . .
O27 C25 H25D 109.3 . .
C26 C25 H25D 109.3 . .
H25C C25 H25D 107.9 . .
C25 C26 O28 109.1(9) . .
C25 C26 H26C 109.9 . .
O28 C26 H26C 109.9 . .
C25 C26 H26D 109.9 . .
O28 C26 H26D 109.9 . .
H26C C26 H26D 108.3 . .
O28 C27 C28 110.6(8) . .
O28 C27 H27A 109.5 . .
C28 C27 H27A 109.5 . .
O28 C27 H27B 109.5 . .
C28 C27 H27B 109.5 . .
H27A C27 H27B 108.1 . .
O27 C28 C27 108.4(10) . .
O27 C28 H28A 110.0 . .
C27 C28 H28A 110.0 . .
O27 C28 H28B 110.0 . .
C27 C28 H28B 110.0 . .
H28A C28 H28B 108.4 . .
C28' O27' C25' 114.9(16) . .
C27' O28' C26' 116.4(15) . .
C26' C25' O27' 115(2) . .
C26' C25' H25E 108.6 . .
O27' C25' H25E 108.6 . .
C26' C25' H25F 108.6 . .
O27' C25' H25F 108.6 . .
H25E C25' H25F 107.6 . .
C25' C26' O28' 108.6(17) . .
C25' C26' H26E 110.0 . .
O28' C26' H26E 110.0 . .
C25' C26' H26F 110.0 . .
O28' C26' H26F 110.0 . .
H26E C26' H26F 108.3 . .
O28' C27' C28' 106.6(18) . .
O28' C27' H27C 110.4 . .
C28' C27' H27C 110.4 . .
O28' C27' H27D 110.4 . .
C28' C27' H27D 110.4 . .
H27C C27' H27D 108.6 . .
O27' C28' C27' 110.3(15) . .
O27' C28' H28C 109.6 . .
C27' C28' H28C 109.6 . .
O27' C28' H28D 109.6 . .
C27' C28' H28D 109.6 . .
H28C C28' H28D 108.1 . .

loop_
_geom_bond_atom_site_label_1
_geom_bond_atom_site_label_2
_geom_bond_distance
_geom_bond_site_symmetry_2
Zn1 O10 2.042(4) .
Zn1 O4 2.044(4) .
Zn1 O2 2.052(5) .
Zn1 O6 2.069(4) .
Zn1 O1 2.198(4) .
Zn1 N1 2.248(5) .
Zn2 O3 2.053(5) 1_455
Zn2 O11 2.056(4) .
Zn2 O13 2.061(4) .
Zn2 O9 2.071(5) .
Zn2 O8 2.187(4) .
Zn2 N2 2.265(5) .
O1 C1 1.367(7) .
O1 C7 1.430(9) .
O2 C8 1.232(8) .
O3 C8 1.291(8) .
O3 Zn2 2.053(5) 1_655
O4 C9 1.263(8) .
O5 C9 1.245(7) .
O6 C11 1.314(7) .
O7 C11 1.264(7) .
O8 C13 1.359(7) .
O8 C19 1.427(9) .
O9 C20 1.257(8) .
O10 C20 1.236(8) .
O11 C22 1.236(8) .
O12 C22 1.225(7) .
O13 C24 1.291(7) .
O14 C24 1.243(7) .
N1 C2 1.470(7) .
N1 C10 1.472(8) .
N1 C12 1.504(7) .
N2 C18 1.446(7) .
N2 C21 1.469(7) .
N2 C23 1.489(7) .
C1 C6 1.372(9) .
C1 C2 1.393(9) .
C2 C3 1.406(9) .
C3 C4 1.373(10) .
C3 H3 0.9500 .
C4 C5 1.368(12) .
C4 H4 0.9500 .
C5 C6 1.425(8) .
C5 H5 0.9500 .
C6 H6 0.9500 .
C7 C8 1.523(8) .
C7 H7A 0.9900 .
C7 H7B 0.9900 .
C9 C10 1.517(7) .
C10 H10A 0.9900 .
C10 H10B 0.9900 .
C11 C12 1.501(8) .
C12 H12A 0.9900 .
C12 H12B 0.9900 .
C13 C14 1.410(8) .
C13 C18 1.415(9) .
C14 C15 1.353(9) .
C14 H14 0.9500 .
C15 C16 1.410(10) .
C15 H15 0.9500 .
C16 C17 1.398(7) .
C16 H16 0.9500 .
C17 C18 1.387(8) .
C17 H17 0.9500 .
C19 C20 1.526(8) .
C19 H19A 0.9900 .
C19 H19B 0.9900 .
C21 C22 1.544(8) .
C21 H21A 0.9900 .
C21 H21B 0.9900 .
C23 C24 1.517(8) .
C23 H23A 0.9900 .
C23 H23B 0.9900 .
Zn3 O18 2.059(3) .
Zn3 O20 2.070(4) .
Zn3 O19 2.075(4) .
Zn3 O15 2.081(2) .
Zn3 O17 2.083(2) .
Zn3 O16 2.093(2) .
O15 H15A 0.841(10) .
O15 H15B 0.845(10) .
O16 H16A 0.849(10) .
O16 H16B 0.841(10) .
O17 H17A 0.829(10) .
O17 H17B 0.831(10) .
O18 H18A 0.8366 .
O18 H18B 0.8590 .
O19 H19C 0.835(10) .
O19 H19D 0.840(10) .
O20 H20A 0.833(10) .
O20 H20B 0.835(10) .
O21 H21C 0.841(10) .
O21 H21D 0.843(10) .
O22 H22A 0.837(10) .
O22 H22B 0.835(10) .
O23 H23C 0.840(10) .
O23 H23D 0.840(10) .
O24 H24A 0.8437 .
O24 H24B 0.8376 .
O25 H25A 0.8461 .
O25 H25B 0.8399 .
O26 H26A 0.8661 .
O26 H26B 0.8501 .
O27 C28 1.447(17) .
O27 C25 1.451(11) .
O28 C27 1.400(12) .
O28 C26 1.479(17) .
C25 C26 1.472(13) .
C25 H25C 0.9900 .
C25 H25D 0.9900 .
C26 H26C 0.9900 .
C26 H26D 0.9900 .
C27 C28 1.558(14) .
C27 H27A 0.9900 .
C27 H27B 0.9900 .
C28 H28A 0.9900 .
C28 H28B 0.9900 .
O27' C28' 1.34(2) .
O27' C25' 1.42(3) .
O28' C27' 1.36(3) .
O28' C26' 1.51(2) .
C25' C26' 1.37(3) .
C25' H25E 0.9900 .
C25' H25F 0.9900 .
C26' H26E 0.9900 .
C26' H26F 0.9900 .
C27' C28' 1.68(3) .
C27' H27C 0.9900 .
C27' H27D 0.9900 .
C28' H28C 0.9900 .
C28' H28D 0.9900 .
